data_1568139
loop_
_publ_author_name
'Zhou, Xiuquan'
'Kolluru, Venkata Surya Chaitanya'
'Xu, Wenqian'
'Wang, Luqing'
'Chang, Tieyan'
'Chen, Yu-Sheng'
'Yu, Lei'
'Wen, Jianguo'
'Chan, Maria K. Y.'
'Chung, Duck Young'
'Kanatzidis, Mercouri G.'

_publ_section_title
;
 Discovery of chalcogenides structures and compositions using mixed fluxes
;
_journal_issue 7938
_journal_name_full Nature
_journal_page_first 72
_journal_page_last 77
_journal_paper_doi 10.1038/s41586-022-05307-7
_journal_volume 612
_journal_year 2022
_chemical_formula_moiety '0.5(Cu8 Na9.09 O2 S8)'
_chemical_formula_sum 'Cu4 Na4.55 O S4'
_chemical_formula_weight 502.89
_space_group_crystal_system tetragonal
_space_group_IT_number 87
_space_group_name_Hall '-I 4'
_space_group_name_H-M_alt 'I 4/m'
_atom_sites_solution_hydrogens .
_atom_sites_solution_primary iterative
_audit_contact_author_name
;
;
_audit_creation_date 2022-08-15
_audit_creation_method
;
Olex2 1.2
(compiled 2018.05.29 svn.r3508 for OlexSys, GUI svn.r5506)
;
_cell_angle_alpha 90
_cell_angle_beta 90
_cell_angle_gamma 90
_cell_formula_units_Z 2
_cell_length_a 10.9081(15)
_cell_length_b 10.9081(15)
_cell_length_c 3.8860(8)
_cell_measurement_reflns_used 919
_cell_measurement_temperature 293(2)
_cell_measurement_theta_max 58.076
_cell_measurement_theta_min 7.472
_cell_volume 462.38(13)
_computing_molecular_graphics 'Olex2 (Dolomanov et al., 2009)'
_computing_publication_material 'Olex2 (Dolomanov et al., 2009)'
_computing_structure_refinement 'ShelXL (Sheldrick, 2015)'
_computing_structure_solution 'olex2.solve (Bourhis et al., 2015)'
_diffrn_ambient_temperature 293(2)
_diffrn_measured_fraction_theta_full 0.980
_diffrn_measured_fraction_theta_max 0.977
_diffrn_measurement_device_type 'STOE IPDS'
_diffrn_measurement_method '\w scans'
_diffrn_radiation_type MoK\a
_diffrn_radiation_wavelength 0.71073
_diffrn_reflns_av_R_equivalents 0.0498
_diffrn_reflns_av_unetI/netI 0.1334
_diffrn_reflns_Laue_measured_fraction_full 0.980
_diffrn_reflns_Laue_measured_fraction_max 0.977
_diffrn_reflns_limit_h_max 14
_diffrn_reflns_limit_h_min -14
_diffrn_reflns_limit_k_max 2
_diffrn_reflns_limit_k_min -2
_diffrn_reflns_limit_l_max 4
_diffrn_reflns_limit_l_min -5
_diffrn_reflns_number 344
_diffrn_reflns_point_group_measured_fraction_full 0.980
_diffrn_reflns_point_group_measured_fraction_max 0.977
_diffrn_reflns_theta_full 25.242
_diffrn_reflns_theta_max 29.038
_diffrn_reflns_theta_min 3.736
_diffrn_standards_number 0
_exptl_absorpt_coefficient_mu 10.125
_exptl_absorpt_correction_type none
_exptl_crystal_density_diffrn 3.612
_exptl_crystal_description needle
_exptl_crystal_F_000 476
_refine_diff_density_max 0.664
_refine_diff_density_min -0.384
_refine_diff_density_rms 0.113
_refine_ls_extinction_coef .
_refine_ls_extinction_method none
_refine_ls_goodness_of_fit_ref 0.485
_refine_ls_hydrogen_treatment undef
_refine_ls_matrix_type full
_refine_ls_number_parameters 24
_refine_ls_number_reflns 344
_refine_ls_number_restraints 0
_refine_ls_restrained_S_all 0.485
_refine_ls_R_factor_all 0.0641
_refine_ls_R_factor_gt 0.0250
_refine_ls_shift/su_max 0.000
_refine_ls_shift/su_mean 0.000
_refine_ls_structure_factor_coef Fsqd
_refine_ls_weighting_details 'w=1/[\s^2^(Fo^2^)] where P=(Fo^2^+2Fc^2^)/3'
_refine_ls_weighting_scheme calc
_refine_ls_wR_factor_gt 0.0274
_refine_ls_wR_factor_ref 0.0311
_reflns_Friedel_coverage 0.000
_reflns_Friedel_fraction_full .
_reflns_Friedel_fraction_max .
_reflns_number_gt 183
_reflns_number_total 344
_reflns_threshold_expression 'I > 2\s(I)'
_cod_data_source_file IV_Cu4Na4.54OS4.cif
_cod_data_source_block IV
_cod_original_cell_volume 462.38(16)
_cod_database_code 1568139
_shelx_shelxl_version_number 2018/3
_shelx_space_group_comment
;
The symmetry employed for this shelxl refinement is uniquely defined
by the following loop, which should always be used as a source of
symmetry information in preference to the above space-group names.
They are only intended as comments.
;
_olex2_refinement_description
;
;
_olex2_submission_special_instructions 'No special instructions were received'

loop_
_space_group_symop_operation_xyz
'x, y, z'
'-x, -y, z'
'-y, x, z'
'y, -x, z'
'x+1/2, y+1/2, z+1/2'
'-x+1/2, -y+1/2, z+1/2'
'-y+1/2, x+1/2, z+1/2'
'y+1/2, -x+1/2, z+1/2'
'-x, -y, -z'
'x, y, -z'
'y, -x, -z'
'-y, x, -z'
'-x+1/2, -y+1/2, -z+1/2'
'x+1/2, y+1/2, -z+1/2'
'y+1/2, -x+1/2, -z+1/2'
'-y+1/2, x+1/2, -z+1/2'

loop_
_atom_site_label
_atom_site_type_symbol
_atom_site_fract_x
_atom_site_fract_y
_atom_site_fract_z
_atom_site_U_iso_or_equiv
_atom_site_adp_type
_atom_site_occupancy
_atom_site_site_symmetry_order
_atom_site_calc_flag
_atom_site_refinement_flags_posn
_atom_site_refinement_flags_adp
_atom_site_refinement_flags_occupancy
_atom_site_disorder_assembly
_atom_site_disorder_group
Cu01 Cu -0.09997(7) 0.58473(7) 1.000000 0.0210(2) Uani 1 2 d S T P . .
S002 S 0.06611(12) 0.71672(13) 1.000000 0.0153(3) Uani 1 2 d S T P . .
Na03 Na 0.3152(2) 0.6176(2) 1.000000 0.0254(6) Uani 1 2 d S T P . .
O004 O 0.500000 0.500000 1.000000 0.031(2) Uani 1 8 d S T P . .
Na00 Na 0.500000 0.500000 0.500000 0.040(5) Uani 0.54(2) 8 d S T P . .

loop_
_atom_site_aniso_label
_atom_site_aniso_U_11
_atom_site_aniso_U_22
_atom_site_aniso_U_33
_atom_site_aniso_U_23
_atom_site_aniso_U_13
_atom_site_aniso_U_12
Cu01 0.0169(5) 0.0264(5) 0.0198(4) 0.000 0.000 -0.0013(4)
S002 0.0142(7) 0.0210(7) 0.0108(8) 0.000 0.000 -0.0011(6)
Na03 0.0190(12) 0.0205(13) 0.0365(15) 0.000 0.000 -0.0018(9)
O004 0.017(3) 0.017(3) 0.057(7) 0.000 0.000 0.000
Na00 0.051(6) 0.051(6) 0.018(7) 0.000 0.000 0.000

loop_
_atom_type_symbol
_atom_type_description
_atom_type_scat_dispersion_real
_atom_type_scat_dispersion_imag
_atom_type_scat_source
Cu Cu 0.3201 1.2651 'International Tables Vol C Tables 4.2.6.8 and 6.1.1.4'
Na Na 0.0362 0.0249 'International Tables Vol C Tables 4.2.6.8 and 6.1.1.4'
O O 0.0106 0.0060 'International Tables Vol C Tables 4.2.6.8 and 6.1.1.4'
S S 0.1246 0.1234 'International Tables Vol C Tables 4.2.6.8 and 6.1.1.4'

loop_
_geom_angle_atom_site_label_1
_geom_angle_atom_site_label_2
_geom_angle_atom_site_label_3
_geom_angle
_geom_angle_site_symmetry_1
_geom_angle_site_symmetry_3
Cu01 Cu01 Cu01 87.73(3) 7_554 7
Cu01 Cu01 Cu01 118.697(17) 7 15_456
Cu01 Cu01 Cu01 59.349(9) 7 9_567
Cu01 Cu01 Cu01 59.348(8) 15_457 9_567
Cu01 Cu01 Cu01 61.303(18) 7 15_457
Cu01 Cu01 Cu01 59.349(9) 7_554 9_567
Cu01 Cu01 Cu01 61.303(18) 7_554 15_456
Cu01 Cu01 Cu01 118.697(17) 7_554 15_457
Cu01 Cu01 Cu01 87.73(3) 15_457 15_456
Cu01 Cu01 Cu01 59.348(8) 15_456 9_567
Cu01 Cu01 Na03 124.34(3) 15_457 9_567
Cu01 Cu01 Na03 63.32(4) 7_554 9_567
Cu01 Cu01 Na03 64.77(5) 15_456 7_554
Cu01 Cu01 Na03 98.52(3) 7 7
Cu01 Cu01 Na03 107.21(4) 7_554 11_467
Cu01 Cu01 Na03 64.77(5) 15_457 7
Cu01 Cu01 Na03 131.11(3) 15_457 11_467
Cu01 Cu01 Na03 114.81(6) 15_456 7
Cu01 Cu01 Na03 159.23(6) 9_567 11_467
Cu01 Cu01 Na03 114.81(6) 15_457 7_554
Cu01 Cu01 Na03 96.48(6) 9_567 9_567
Cu01 Cu01 Na03 63.32(4) 7 9_567
Cu01 Cu01 Na03 107.21(4) 7 11_467
Cu01 Cu01 Na03 123.84(5) 9_567 7_554
Cu01 Cu01 Na03 131.11(3) 15_456 11_467
Cu01 Cu01 Na03 173.75(3) 7 7_554
Cu01 Cu01 Na03 123.84(5) 9_567 7
Cu01 Cu01 Na03 124.34(3) 15_456 9_567
Cu01 Cu01 Na03 98.52(3) 7_554 7_554
Cu01 Cu01 Na03 173.75(3) 7_554 7
S002 Cu01 Cu01 53.17(3) . 15_457
S002 Cu01 Cu01 79.64(3) 7_554 15_456
S002 Cu01 Cu01 123.17(5) 7_554 7
S002 Cu01 Cu01 52.59(4) 7_554 7_554
S002 Cu01 Cu01 167.14(3) 7 15_456
S002 Cu01 Cu01 167.14(3) 7_554 15_457
S002 Cu01 Cu01 123.17(5) 7 7_554
S002 Cu01 Cu01 78.76(4) . 9_567
S002 Cu01 Cu01 111.12(4) 7_554 9_567
S002 Cu01 Cu01 79.64(3) 7 15_457
S002 Cu01 Cu01 113.62(3) . 7
S002 Cu01 Cu01 52.59(4) 7 7
S002 Cu01 Cu01 113.62(3) . 7_554
S002 Cu01 Cu01 53.17(3) . 15_456
S002 Cu01 Cu01 111.12(4) 7 9_567
S002 Cu01 S002 118.80(3) . 7
S002 Cu01 S002 112.85(6) 7_554 7
S002 Cu01 S002 118.80(3) . 7_554
S002 Cu01 Na03 62.77(4) 7_554 9_567
S002 Cu01 Na03 122.98(5) 7_554 7
S002 Cu01 Na03 63.64(5) . 7
S002 Cu01 Na03 60.95(3) 7 11_467
S002 Cu01 Na03 122.98(5) 7 7_554
S002 Cu01 Na03 122.02(6) . 11_467
S002 Cu01 Na03 61.78(5) 7_554 7_554
S002 Cu01 Na03 175.24(6) . 9_567
S002 Cu01 Na03 62.77(4) 7 9_567
S002 Cu01 Na03 60.95(3) 7_554 11_467
S002 Cu01 Na03 61.78(5) 7 7
S002 Cu01 Na03 63.64(5) . 7_554
Na03 Cu01 Na03 75.23(5) 7 7_554
Na03 Cu01 Na03 71.29(6) 7 11_467
Na03 Cu01 Na03 119.80(2) 7_554 9_567
Na03 Cu01 Na03 62.74(8) 9_567 11_467
Na03 Cu01 Na03 71.29(6) 7_554 11_467
Na03 Cu01 Na03 119.80(2) 7 9_567
Cu01 S002 Cu01 74.24(4) . 15_456
Cu01 S002 Cu01 74.24(4) . 15_457
Cu01 S002 Cu01 112.85(6) 15_456 15_457
Cu01 S002 Na03 142.73(7) 15_457 7_554
Cu01 S002 Na03 136.39(4) . 13_567
Cu01 S002 Na03 147.61(7) 15_456 13_567
Cu01 S002 Na03 73.57(4) 15_456 .
Cu01 S002 Na03 73.34(4) 15_456 7_554
Cu01 S002 Na03 147.61(7) 15_457 13_566
Cu01 S002 Na03 72.47(5) . 7_554
Cu01 S002 Na03 75.39(4) 15_457 13_567
Cu01 S002 Na03 75.39(4) 15_456 13_566
Cu01 S002 Na03 119.84(7) . .
Cu01 S002 Na03 72.47(5) . 7
Cu01 S002 Na03 73.57(4) 15_457 .
Cu01 S002 Na03 136.39(4) . 13_566
Cu01 S002 Na03 73.34(4) 15_457 7
Cu01 S002 Na03 142.73(7) 15_456 7
Cu01 S002 Na00 115.34(5) . 5_455
Cu01 S002 Na00 123.48(3) 15_457 5_455
Cu01 S002 Na00 123.48(3) 15_456 5_455
Na03 S002 Na03 139.06(3) . 7_554
Na03 S002 Na03 82.32(7) 13_567 13_566
Na03 S002 Na03 69.30(8) 13_566 7_554
Na03 S002 Na03 120.10(8) 13_567 7_554
Na03 S002 Na03 120.10(9) 13_566 7
Na03 S002 Na03 79.56(7) . 13_567
Na03 S002 Na03 79.56(7) . 13_566
Na03 S002 Na03 139.06(3) . 7
Na03 S002 Na03 69.30(8) 13_567 7
Na03 S002 Na03 81.02(7) 7_554 7
Na03 S002 Na00 60.24(5) 13_567 5_455
Na03 S002 Na00 124.83(6) . 5_455
Na03 S002 Na00 59.86(5) 7_554 5_455
Na03 S002 Na00 59.86(5) 7 5_455
Na03 S002 Na00 60.24(5) 13_566 5_455
Cu01 Na03 Cu01 152.74(8) 9_567 3_665
Cu01 Na03 Cu01 51.91(4) 15_457 9_567
Cu01 Na03 Cu01 108.71(6) 15_457 3_665
Cu01 Na03 Cu01 108.71(6) 15_456 3_665
Cu01 Na03 Cu01 75.23(5) 15_456 15_457
Cu01 Na03 Cu01 51.91(4) 15_456 9_567
S002 Na03 Cu01 141.73(9) 13_566 15_457
S002 Na03 Cu01 43.89(4) 15_456 9_567
S002 Na03 Cu01 137.62(4) 13_567 9_567
S002 Na03 Cu01 94.14(6) 15_456 15_457
S002 Na03 Cu01 44.64(3) . 15_456
S002 Na03 Cu01 43.88(4) 15_457 15_457
S002 Na03 Cu01 141.73(9) 13_567 15_456
S002 Na03 Cu01 64.93(5) . 9_567
S002 Na03 Cu01 43.67(4) 13_567 3_665
S002 Na03 Cu01 94.14(6) 15_457 15_456
S002 Na03 Cu01 43.89(4) 15_457 9_567
S002 Na03 Cu01 87.82(7) . 3_665
S002 Na03 Cu01 138.73(4) 15_456 3_665
S002 Na03 Cu01 43.67(4) 13_566 3_665
S002 Na03 Cu01 137.62(4) 13_566 9_567
S002 Na03 Cu01 44.64(3) . 15_457
S002 Na03 Cu01 43.88(4) 15_456 15_456
S002 Na03 Cu01 88.95(4) 13_566 15_456
S002 Na03 Cu01 88.95(4) 13_567 15_457
S002 Na03 Cu01 138.73(4) 15_457 3_665
S002 Na03 S002 174.34(9) 13_566 15_457
S002 Na03 S002 100.44(7) . 13_566
S002 Na03 S002 174.34(9) 13_567 15_456
S002 Na03 S002 98.05(3) 13_566 15_456
S002 Na03 S002 100.44(7) . 13_567
S002 Na03 S002 85.06(7) . 15_456
S002 Na03 S002 85.06(7) . 15_457
S002 Na03 S002 81.02(7) 15_456 15_457
S002 Na03 S002 82.32(7) 13_567 13_566
S002 Na03 S002 98.05(3) 13_567 15_457
S002 Na03 Na00 111.45(7) 15_457 .
S002 Na03 Na00 139.65(3) . .
S002 Na03 Na00 63.00(4) 15_457 1_556
S002 Na03 Na00 112.53(7) 13_567 .
S002 Na03 Na00 139.65(3) . 1_556
S002 Na03 Na00 63.00(4) 15_456 .
S002 Na03 Na00 63.44(4) 13_566 .
S002 Na03 Na00 112.53(7) 13_566 1_556
S002 Na03 Na00 63.44(4) 13_567 1_556
S002 Na03 Na00 111.45(7) 15_456 1_556
O004 Na03 Cu01 129.33(6) . 15_457
O004 Na03 Cu01 129.33(6) . 15_456
O004 Na03 Cu01 104.28(7) . 9_567
O004 Na03 Cu01 102.97(7) . 3_665
O004 Na03 S002 169.21(10) . .
O004 Na03 S002 87.64(6) . 13_566
O004 Na03 S002 87.64(6) . 13_567
O004 Na03 S002 86.74(6) . 15_457
O004 Na03 S002 86.74(6) . 15_456
O004 Na03 Na00 39.12(3) . .
O004 Na03 Na00 39.12(3) . 1_556
Na00 Na03 Cu01 96.12(3) 1_556 15_457
Na00 Na03 Cu01 101.04(5) 1_556 9_567
Na00 Na03 Cu01 96.12(3) . 15_456
Na00 Na03 Cu01 100.03(5) . 3_665
Na00 Na03 Cu01 100.03(5) 1_556 3_665
Na00 Na03 Cu01 101.04(5) . 9_567
Na00 Na03 Cu01 151.26(8) 1_556 15_456
Na00 Na03 Cu01 151.26(8) . 15_457
Na00 Na03 Na00 78.23(6) 1_556 .
Na03 O004 Na03 180.0 9_667 .
Na03 O004 Na03 90.0 3_655 .
Na03 O004 Na03 90.0 11_567 .
Na03 O004 Na03 90.0 3_655 9_667
Na03 O004 Na03 180.0 11_567 3_655
Na03 O004 Na03 90.0 11_567 9_667
Na00 O004 Na03 90.0 . .
Na00 O004 Na03 90.0 1_556 11_567
Na00 O004 Na03 90.0 . 9_667
Na00 O004 Na03 90.0 . 3_655
Na00 O004 Na03 90.0 1_556 .
Na00 O004 Na03 90.0 1_556 9_667
Na00 O004 Na03 90.0 1_556 3_655
Na00 O004 Na03 90.0 . 11_567
Na00 O004 Na00 180.0 1_556 .
S002 Na00 S002 180.000(11) 15_456 7_654
Na03 Na00 S002 56.32(4) 3_654 15_456
Na03 Na00 S002 57.13(4) 1_554 15_456
Na03 Na00 S002 56.32(4) 3_655 15_456
Na03 Na00 S002 122.87(4) 9_667 15_456
Na03 Na00 S002 123.68(4) 3_654 7_654
Na03 Na00 S002 123.68(4) 11_566 15_456
Na03 Na00 S002 123.68(4) 3_655 7_654
Na03 Na00 S002 56.32(4) 11_567 7_654
Na03 Na00 S002 57.13(4) . 15_456
Na03 Na00 S002 57.13(4) 9_667 7_654
Na03 Na00 S002 122.87(4) 1_554 7_654
Na03 Na00 S002 56.32(4) 11_566 7_654
Na03 Na00 S002 123.68(4) 11_567 15_456
Na03 Na00 S002 57.13(4) 9_666 7_654
Na03 Na00 S002 122.87(4) 9_666 15_456
Na03 Na00 S002 122.87(4) . 7_654
Na03 Na00 Na03 66.54(3) 3_654 9_666
Na03 Na00 Na03 101.77(6) 3_654 11_566
Na03 Na00 Na03 113.46(3) 11_567 1_554
Na03 Na00 Na03 78.23(6) 11_567 11_566
Na03 Na00 Na03 78.23(6) 3_654 3_655
Na03 Na00 Na03 180.0 11_566 3_655
Na03 Na00 Na03 180.00(6) 11_567 3_654
Na03 Na00 Na03 78.23(6) 9_667 9_666
Na03 Na00 Na03 66.54(3) 1_554 11_566
Na03 Na00 Na03 101.77(6) 11_567 3_655
Na03 Na00 Na03 113.46(3) 1_554 3_655
Na03 Na00 Na03 101.77(6) 1_554 9_666
Na03 Na00 Na03 113.46(3) 3_654 .
Na03 Na00 Na03 180.0 9_667 1_554
Na03 Na00 Na03 101.77(6) 9_667 .
Na03 Na00 Na03 66.54(3) 11_566 9_666
Na03 Na00 Na03 78.23(6) 1_554 .
Na03 Na00 Na03 113.46(3) 9_667 11_566
Na03 Na00 Na03 113.45(3) 11_566 .
Na03 Na00 Na03 66.54(3) 11_567 9_667
Na03 Na00 Na03 66.55(3) 3_655 .
Na03 Na00 Na03 66.54(3) 9_667 3_655
Na03 Na00 Na03 180.0 9_666 .
Na03 Na00 Na03 66.54(3) 11_567 .
Na03 Na00 Na03 113.46(3) 3_655 9_666
Na03 Na00 Na03 66.54(3) 3_654 1_554
Na03 Na00 Na03 113.46(3) 3_654 9_667
Na03 Na00 Na03 113.46(3) 11_567 9_666
O004 Na00 S002 90.0 . 15_456
O004 Na00 S002 90.0 1_554 15_456
O004 Na00 S002 90.0 . 7_654
O004 Na00 S002 90.0 1_554 7_654
O004 Na00 Na03 50.88(3) 1_554 3_654
O004 Na00 Na03 50.88(3) . .
O004 Na00 Na03 50.88(3) . 11_567
O004 Na00 Na03 129.12(3) 1_554 .
O004 Na00 Na03 50.88(3) 1_554 11_566
O004 Na00 Na03 129.12(3) . 1_554
O004 Na00 Na03 129.12(3) 1_554 9_667
O004 Na00 Na03 129.12(3) 1_554 11_567
O004 Na00 Na03 129.12(3) . 11_566
O004 Na00 Na03 50.88(3) 1_554 9_666
O004 Na00 Na03 129.12(3) . 9_666
O004 Na00 Na03 129.12(3) 1_554 3_655
O004 Na00 Na03 129.12(3) . 3_654
O004 Na00 Na03 50.88(3) . 9_667
O004 Na00 Na03 50.88(3) . 3_655
O004 Na00 Na03 50.88(3) 1_554 1_554
O004 Na00 O004 180.0 1_554 .

loop_
_geom_bond_atom_site_label_1
_geom_bond_atom_site_label_2
_geom_bond_distance
_geom_bond_site_symmetry_2
Cu01 Cu01 2.8040(8) 7_554
Cu01 Cu01 2.8590(14) 9_567
Cu01 Cu01 2.8040(8) 15_457
Cu01 Cu01 2.8040(8) 15_456
Cu01 Cu01 2.8040(8) 7
Cu01 S002 2.3320(9) 7_554
Cu01 S002 2.3141(16) .
Cu01 S002 2.3320(9) 7
Cu01 Na03 3.1832(18) 7
Cu01 Na03 3.1832(18) 7_554
Cu01 Na03 3.223(2) 9_567
Cu01 Na03 3.268(2) 11_467
S002 Na03 2.924(3) .
S002 Na03 2.9523(19) 13_566
S002 Na03 2.9523(19) 13_567
S002 Na03 2.991(2) 7
S002 Na03 2.991(2) 7_554
S002 Na00 3.1731(14) 5_455
Na03 O004 2.389(2) .
Na03 Na00 3.0797(18) 1_556
Na03 Na00 3.0797(18) .
O004 Na00 1.9430(4) 1_556
O004 Na00 1.9430(4) .
